data_7108389
loop_
_publ_author_name
'Charlotte L. Sutherell'
'Sam Thompson'
'Richard T. W. Scott'
'Andrew D. Hamilton'

_publ_section_title
;
 Aryl-linked imidazolidin-2-ones as non-peptidic beta-strand mimetics
;
_journal_name_full Chem.Commun.
_journal_page_first 9834
_journal_paper_doi 10.1039/c2cc34791a
_journal_volume 48
_journal_year 2012
_chemical_formula_moiety 'C16 H15 N3 O3'
_chemical_formula_sum 'C16 H15 N3 O3'
_chemical_formula_weight 297.31
_chemical_melting_point 436
_chemical_name_systematic
;
4-methyl-3-(3-nitrophenyl)-1-phenylimidazolidin-2-one
;
_space_group_IT_number 61
_symmetry_cell_setting orthorhombic
_symmetry_space_group_name_Hall '-P 2ac 2ab'
_symmetry_space_group_name_H-M 'P b c a'
_atom_sites_solution_hydrogens geom
_atom_sites_solution_primary direct
_cell_angle_alpha 90
_cell_angle_beta 90
_cell_angle_gamma 90
_cell_formula_units_Z 8
_cell_length_a 7.57570(10)
_cell_length_b 11.7655(2)
_cell_length_c 30.9842(5)
_cell_measurement_reflns_used 3039
_cell_measurement_temperature 150
_cell_measurement_theta_max 27
_cell_measurement_theta_min 5
_cell_volume 2761.68(7)
_computing_cell_refinement 'DENZO/SCALEPACK (Otwinowski & Minor, 1997)'
_computing_data_collection 'COLLECT (Nonius, 2001).'
_computing_data_reduction 'DENZO/SCALEPACK (Otwinowski & Minor, 1997)'
_computing_molecular_graphics 'CAMERON (Watkin et al., 1996)'
_computing_publication_material 'CRYSTALS (Betteridge et al., 2003)'
_computing_structure_refinement 'CRYSTALS (Betteridge et al., 2003)'
_computing_structure_solution 'SIR92 (Altomare et al., 1994)'
_diffrn_ambient_temperature 150
_diffrn_measured_fraction_theta_full 0.973
_diffrn_measured_fraction_theta_max 0.972
_diffrn_measurement_device Area
_diffrn_measurement_device_type 'Nonius KappaCCD'
_diffrn_measurement_method \w
_diffrn_radiation_monochromator graphite
_diffrn_radiation_type 'Mo K\a'
_diffrn_radiation_wavelength 0.71073
_diffrn_reflns_av_R_equivalents 0.027
_diffrn_reflns_limit_h_max 9
_diffrn_reflns_limit_h_min -9
_diffrn_reflns_limit_k_max 14
_diffrn_reflns_limit_k_min -15
_diffrn_reflns_limit_l_max 40
_diffrn_reflns_limit_l_min -39
_diffrn_reflns_number 11854
_diffrn_reflns_theta_full 25.279
_diffrn_reflns_theta_max 27.477
_diffrn_reflns_theta_min 5.611
_diffrn_standards_number 0
_exptl_absorpt_coefficient_mu 0.101
_exptl_absorpt_correction_T_max 0.98
_exptl_absorpt_correction_T_min 0.98
_exptl_absorpt_correction_type multi-scan
_exptl_absorpt_process_details 'DENZO/SCALEPACK (Otwinowski & Minor, 1997)'
_exptl_crystal_colour yellow
_exptl_crystal_density_diffrn 1.430
_exptl_crystal_density_method 'not measured'
_exptl_crystal_description block
_exptl_crystal_F_000 1248
_exptl_crystal_size_max 0.200
_exptl_crystal_size_mid 0.200
_exptl_crystal_size_min 0.200
_refine_diff_density_max 0.24
_refine_diff_density_min -0.28
_refine_ls_extinction_method None
_refine_ls_goodness_of_fit_ref 1.0864
_refine_ls_hydrogen_treatment none
_refine_ls_matrix_type full
_refine_ls_number_parameters 199
_refine_ls_number_reflns 2295
_refine_ls_number_restraints 0
_refine_ls_R_factor_all 0.0703
_refine_ls_R_factor_gt 0.0545
_refine_ls_shift/su_max 0.0005713
_refine_ls_shift/su_mean 0.0000451
_refine_ls_structure_factor_coef F
_refine_ls_weighting_details
;
Method, part 1, Chebychev polynomial, (Watkin, 1994, Prince, 1982)
[weight] = 1.0/[A~0~*T~0~(x)+A~1~*T~1~(x) ... +A~n-1~]*T~n-1~(x)]
where A~i~ are the Chebychev coefficients listed below and x= Fcalc/Fmax
Method = Robust Weighting (Prince, 1982)
W = [weight] * [1-(deltaF/6*sigmaF)^2^]^2^
A~i~ are:
1.58 0.242 1.45 0.490E-01 0.421
;
_refine_ls_weighting_scheme calc
_refine_ls_wR_factor_all 0.0639
_refine_ls_wR_factor_gt 0.0504
_refine_ls_wR_factor_ref 0.0480
_reflns_limit_h_max 9
_reflns_limit_h_min 0
_reflns_limit_k_max 15
_reflns_limit_k_min 0
_reflns_limit_l_max 40
_reflns_limit_l_min 0
_reflns_number_gt 2477
_reflns_number_total 3074
_reflns_threshold_expression I>2.0\s(I)
_oxford_diffrn_Wilson_B_factor 2.21
_oxford_diffrn_Wilson_scale 1.82
_oxford_refine_ls_r_factor_ref 0.0484
_oxford_refine_ls_scale 0.7149(16)
_oxford_reflns_number_all 3074
_oxford_reflns_threshold_expression_ref I>3.0\s(I)
_cod_data_source_file c2cc34791a.txt
_cod_data_source_block RS53
_cod_depositor_comments
;
The following automatic conversions were performed:

'_atom_sites_solution_primary' value 'Direct' changed to 'direct'
according to the built-in table from CIF Core dictionary named
'cif_core.dic' version 2.4.1 from 2010-06-29.

Automatic conversion script
Id: cif_fix_values 1715 2011-07-08 13:25:40Z adriana 
;
_cod_original_sg_symbol_Hall '-P 2ac 2ab '
_cod_original_sg_symbol_H-M 'P b c a '
_cod_database_code 7108389

loop_
_symmetry_equiv_pos_as_xyz
x,y,z
-x,-y,-z
-x+1/2,y+1/2,z
x+1/2,-y+1/2,-z
x,-y+1/2,z+1/2
-x,y+1/2,-z+1/2
-x+1/2,-y,z+1/2
x+1/2,y,-z+1/2

loop_
_atom_site_label
_atom_site_type_symbol
_atom_site_fract_x
_atom_site_fract_y
_atom_site_fract_z
_atom_site_U_iso_or_equiv
_atom_site_occupancy
_atom_site_adp_type
_atom_site_refinement_flags_posn
O1 O 0.37519(19) 0.60511(10) 0.67669(4) 0.0320 1.0000 Uani .
O2 O 0.1870(2) 0.55317(11) 0.44913(4) 0.0387 1.0000 Uani .
O3 O 0.12525(19) 0.40017(11) 0.48479(4) 0.0342 1.0000 Uani .
N1 N 0.3777(2) 0.41793(12) 0.70081(4) 0.0252 1.0000 Uani .
N2 N 0.4020(2) 0.45113(11) 0.63029(4) 0.0252 1.0000 Uani .
N3 N 0.1939(2) 0.49454(12) 0.48195(5) 0.0277 1.0000 Uani .
C1 C 0.3131(2) 0.53328(15) 0.76488(6) 0.0295 1.0000 Uani .
C2 C 0.3120(3) 0.54418(16) 0.80942(6) 0.0335 1.0000 Uani .
C3 C 0.3712(3) 0.45732(17) 0.83587(6) 0.0343 1.0000 Uani .
C4 C 0.4301(3) 0.35736(16) 0.81709(6) 0.0328 1.0000 Uani .
C5 C 0.4330(2) 0.34457(15) 0.77262(6) 0.0284 1.0000 Uani .
C6 C 0.3754(2) 0.43336(14) 0.74606(5) 0.0240 1.0000 Uani .
C7 C 0.3838(2) 0.50259(14) 0.67058(5) 0.0246 1.0000 Uani .
C8 C 0.4141(3) 0.30769(14) 0.68115(5) 0.0275 1.0000 Uani .
C9 C 0.3749(3) 0.32780(14) 0.63321(5) 0.0266 1.0000 Uani .
C10 C 0.4922(3) 0.25822(15) 0.60402(6) 0.0356 1.0000 Uani .
C11 C 0.3914(2) 0.51395(14) 0.59182(5) 0.0240 1.0000 Uani .
C12 C 0.4822(2) 0.61702(14) 0.58799(6) 0.0275 1.0000 Uani .
C13 C 0.4712(3) 0.68109(14) 0.55062(6) 0.0298 1.0000 Uani .
C14 C 0.3739(3) 0.64236(14) 0.51556(6) 0.0282 1.0000 Uani .
C15 C 0.2904(2) 0.53879(14) 0.51943(5) 0.0248 1.0000 Uani .
C16 C 0.2940(2) 0.47376(14) 0.55679(5) 0.0244 1.0000 Uani .
H11 H 0.2721 0.5936 0.7471 0.0356 1.0000 Uiso R
H21 H 0.2690 0.6124 0.8220 0.0396 1.0000 Uiso R
H31 H 0.3725 0.4664 0.8663 0.0409 1.0000 Uiso R
H41 H 0.4681 0.2965 0.8349 0.0393 1.0000 Uiso R
H51 H 0.4747 0.2760 0.7601 0.0346 1.0000 Uiso R
H81 H 0.5341 0.2867 0.6851 0.0342 1.0000 Uiso R
H82 H 0.3398 0.2505 0.6929 0.0342 1.0000 Uiso R
H91 H 0.2549 0.3102 0.6275 0.0325 1.0000 Uiso R
H101 H 0.4675 0.1796 0.6074 0.0421 1.0000 Uiso R
H102 H 0.6120 0.2724 0.6113 0.0421 1.0000 Uiso R
H103 H 0.4720 0.2797 0.5749 0.0421 1.0000 Uiso R
H121 H 0.5521 0.6431 0.6114 0.0327 1.0000 Uiso R
H131 H 0.5315 0.7517 0.5488 0.0351 1.0000 Uiso R
H141 H 0.3642 0.6858 0.4898 0.0344 1.0000 Uiso R
H161 H 0.2306 0.4043 0.5586 0.0288 1.0000 Uiso R

loop_
_atom_site_aniso_label
_atom_site_aniso_U_11
_atom_site_aniso_U_22
_atom_site_aniso_U_33
_atom_site_aniso_U_23
_atom_site_aniso_U_13
_atom_site_aniso_U_12
O1 0.0469(8) 0.0207(6) 0.0283(6) -0.0001(5) 0.0026(6) 0.0029(6)
O2 0.0548(9) 0.0387(7) 0.0227(7) 0.0069(5) -0.0023(6) 0.0030(6)
O3 0.0432(8) 0.0285(7) 0.0309(7) -0.0011(5) -0.0052(6) -0.0012(6)
N1 0.0320(8) 0.0222(7) 0.0214(7) 0.0008(5) -0.0009(6) 0.0000(6)
N2 0.0347(8) 0.0193(6) 0.0217(7) 0.0015(5) -0.0003(6) -0.0011(6)
N3 0.0334(8) 0.0269(7) 0.0229(7) 0.0004(5) 0.0014(6) 0.0057(6)
C1 0.0327(9) 0.0296(9) 0.0261(8) 0.0015(7) 0.0019(7) 0.0008(7)
C2 0.0378(10) 0.0342(9) 0.0285(9) -0.0051(7) 0.0077(8) -0.0019(8)
C3 0.0399(10) 0.0428(10) 0.0202(8) -0.0007(7) 0.0012(7) -0.0089(9)
C4 0.0361(10) 0.0364(9) 0.0259(9) 0.0048(7) -0.0036(7) -0.0056(8)
C5 0.0306(9) 0.0283(9) 0.0265(9) 0.0022(7) -0.0023(7) -0.0016(7)
C6 0.0223(8) 0.0276(8) 0.0221(8) 0.0008(6) -0.0002(6) -0.0040(7)
C7 0.0276(9) 0.0231(8) 0.0230(8) 0.0009(6) -0.0013(7) 0.0008(7)
C8 0.0387(10) 0.0197(7) 0.0240(8) 0.0014(6) -0.0009(7) -0.0012(7)
C9 0.0357(9) 0.0207(8) 0.0235(8) 0.0002(6) -0.0001(7) -0.0030(7)
C10 0.0531(12) 0.0262(8) 0.0274(9) 0.0004(7) 0.0046(8) 0.0053(9)
C11 0.0272(8) 0.0226(8) 0.0223(8) 0.0020(6) 0.0022(6) 0.0038(7)
C12 0.0322(9) 0.0248(8) 0.0255(8) -0.0006(6) 0.0005(7) -0.0030(7)
C13 0.0365(10) 0.0228(8) 0.0301(9) 0.0022(6) 0.0066(8) -0.0037(7)
C14 0.0358(9) 0.0246(8) 0.0243(8) 0.0038(6) 0.0046(7) 0.0050(7)
C15 0.0287(9) 0.0247(8) 0.0209(8) -0.0009(6) 0.0017(6) 0.0048(7)
C16 0.0276(9) 0.0218(7) 0.0238(8) 0.0008(6) 0.0022(6) 0.0014(7)

loop_
_atom_type_symbol
_atom_type_scat_dispersion_real
_atom_type_scat_dispersion_imag
_atom_type_scat_Cromer_Mann_a1
_atom_type_scat_Cromer_Mann_b1
_atom_type_scat_Cromer_Mann_a2
_atom_type_scat_Cromer_Mann_b2
_atom_type_scat_Cromer_Mann_a3
_atom_type_scat_Cromer_Mann_b3
_atom_type_scat_Cromer_Mann_a4
_atom_type_scat_Cromer_Mann_b4
_atom_type_scat_Cromer_Mann_c
_atom_type_scat_source
C 0.0033 0.0016 2.3100 20.8439 1.0200 10.2075 1.5886 0.5687 0.8650 51.6512 0.2156 'International Tables Vol C 4.2.6.8 and 6.1.1.4'
H 0.0000 0.0000 0.4930 10.5109 0.3229 26.1257 0.1402 3.1424 0.0408 57.7998 0.0030 'International Tables Vol C 4.2.6.8 and 6.1.1.4'
O 0.0106 0.0060 3.0485 13.2771 2.2868 5.7011 1.5463 0.3239 0.8670 32.9089 0.2508 'International Tables Vol C 4.2.6.8 and 6.1.1.4'
N 0.0061 0.0033 12.2126 0.0057 3.1322 9.8933 2.0125 28.9975 1.1663 0.5826 -11.5290 'International Tables Vol C 4.2.6.8 and 6.1.1.4'

loop_
_geom_angle_atom_site_label_1
_geom_angle_atom_site_label_2
_geom_angle_atom_site_label_3
_geom_angle
_geom_angle_publ_flag
C6 N1 C7 125.87(14) yes
C6 N1 C8 122.04(13) yes
C7 N1 C8 110.79(13) yes
C7 N2 C9 111.12(13) yes
C7 N2 C11 121.70(13) yes
C9 N2 C11 124.35(14) yes
O2 N3 O3 123.23(15) yes
O2 N3 C15 118.44(14) yes
O3 N3 C15 118.32(13) yes
C2 C1 C6 119.75(17) yes
C2 C1 H11 120.3 no
C6 C1 H11 119.9 no
C1 C2 C3 121.27(17) yes
C1 C2 H21 119.3 no
C3 C2 H21 119.4 no
C2 C3 C4 118.82(17) yes
C2 C3 H31 120.6 no
C4 C3 H31 120.6 no
C3 C4 C5 120.97(17) yes
C3 C4 H41 119.6 no
C5 C4 H41 119.5 no
C4 C5 C6 119.89(17) yes
C4 C5 H51 120.3 no
C6 C5 H51 119.8 no
N1 C6 C5 118.90(15) yes
N1 C6 C1 121.80(15) yes
C5 C6 C1 119.27(16) yes
N2 C7 N1 107.46(14) yes
N2 C7 O1 124.92(15) yes
N1 C7 O1 127.62(15) yes
N1 C8 C9 103.34(13) yes
N1 C8 H81 111.0 no
C9 C8 H81 110.5 no
N1 C8 H82 110.9 no
C9 C8 H82 111.5 no
H81 C8 H82 109.5 no
C8 C9 N2 100.67(13) yes
C8 C9 C10 112.52(15) yes
N2 C9 C10 114.64(15) yes
C8 C9 H91 109.5 no
N2 C9 H91 109.7 no
C10 C9 H91 109.4 no
C9 C10 H101 110.2 no
C9 C10 H102 108.9 no
H101 C10 H102 109.5 no
C9 C10 H103 109.3 no
H101 C10 H103 109.5 no
H102 C10 H103 109.5 no
N2 C11 C12 119.99(15) yes
N2 C11 C16 120.79(15) yes
C12 C11 C16 119.20(15) yes
C11 C12 C13 120.90(16) yes
C11 C12 H121 119.3 no
C13 C12 H121 119.8 no
C12 C13 C14 120.48(16) yes
C12 C13 H131 119.8 no
C14 C13 H131 119.8 no
C13 C14 C15 117.73(16) yes
C13 C14 H141 121.4 no
C15 C14 H141 120.8 no
N3 C15 C14 118.26(15) yes
N3 C15 C16 118.30(15) yes
C14 C15 C16 123.43(16) yes
C11 C16 C15 118.19(15) yes
C11 C16 H161 121.0 no
C15 C16 H161 120.9 no

loop_
_geom_bond_atom_site_label_1
_geom_bond_atom_site_label_2
_geom_bond_distance
_geom_bond_publ_flag
O1 C7 1.223(2) yes
O2 N3 1.2299(19) yes
O3 N3 1.2291(19) yes
N1 C6 1.414(2) yes
N1 C7 1.368(2) yes
N1 C8 1.459(2) yes
N2 C7 1.394(2) yes
N2 C9 1.468(2) yes
N2 C11 1.405(2) yes
N3 C15 1.468(2) yes
C1 C2 1.386(3) yes
C1 C6 1.395(2) yes
C1 H11 0.950 no
C2 C3 1.385(3) yes
C2 H21 0.950 no
C3 C4 1.386(3) yes
C3 H31 0.950 no
C4 C5 1.386(2) yes
C4 H41 0.950 no
C5 C6 1.400(2) yes
C5 H51 0.950 no
C8 C9 1.533(2) yes
C8 H81 0.950 no
C8 H82 0.950 no
C9 C10 1.509(2) yes
C9 H91 0.950 no
C10 H101 0.950 no
C10 H102 0.950 no
C10 H103 0.950 no
C11 C12 1.399(2) yes
C11 C16 1.395(2) yes
C12 C13 1.384(2) yes
C12 H121 0.950 no
C13 C14 1.390(3) yes
C13 H131 0.950 no
C14 C15 1.378(2) yes
C14 H141 0.950 no
C15 C16 1.388(2) yes
C16 H161 0.950 no
